data_1001444
loop_
_publ_author_name
'Forestier, P'
'Goreaud, M'

_publ_section_title
;
Structure cristalline de l'oxyde a valence mixte TeMo~5~O~16~
orthorombique
;
_journal_coden_ASTM CRAMED
_journal_name_full
;
Comptes Rendus Hebdomadaires des Seances de l'Academie des Sciences,
Serie 2 (1984-1993)
;
_journal_page_first 1141
_journal_page_last 1145
_journal_volume 312
_journal_year 1991
_chemical_formula_structural 'Te Mo5 O16'
_chemical_formula_sum 'Mo5 O16 Te'
_chemical_name_systematic 'Tellurium molybdenum oxide (1/5/16)'
_space_group_IT_number 28
_symmetry_cell_setting orthorhombic
_symmetry_Int_Tables_number 28
_symmetry_space_group_name_Hall 'P -2a -2a'
_symmetry_space_group_name_H-M 'P m 2 a'
_cell_angle_alpha 90
_cell_angle_beta 90
_cell_angle_gamma 90
_cell_formula_units_Z 2
_cell_length_a 20.010(1)
_cell_length_b 4.0650(2)
_cell_length_c 7.2254(4)
_cell_volume 587.7
_refine_ls_R_factor_all 0.036
_cod_database_code 1001444

loop_
_symmetry_equiv_pos_as_xyz
x,y,z
-x,y,-z
1/2-x,y,z
1/2+x,y,-z

loop_
_atom_site_label
_atom_site_type_symbol
_atom_site_symmetry_multiplicity
_atom_site_Wyckoff_symbol
_atom_site_fract_x
_atom_site_fract_y
_atom_site_fract_z
_atom_site_occupancy
_atom_site_attached_hydrogens
_atom_site_calc_flag
Te1 Te4+ 2 c 0.25 0. 0.4240(3) 1. 0 d
Mo1 Mo6+ 4 d 0.08813(6) 0.9032(4) 0.2479(2) 1. 0 d
Mo2 Mo6+ 4 d 0.09074(7) 0.0846(4) 0.7446(2) 1. 0 d
Mo3 Mo6+ 2 c 0.25 0.8950(7) 0.9769(3) 1. 0 d
O1 O2- 4 d 0.0734(5) 0.016(4) 0.001(2) 1. 0 d
O2 O2- 4 d 0.0004(8) 0.988(4) 0.310(1) 1. 0 d
O3 O2- 4 d 0.1234(5) 0.997(5) 0.495(2) 1. 0 d
O4 O2- 4 d 0.1891(5) 0.985(4) 0.201(2) 1. 0 d
O5 O2- 4 d 0.1832(6) 0.985(4) 0.815(2) 1. 0 d
O6 O2- 4 d 0.0920(7) 0.487(3) 0.247(2) 1. 0 d
O7 O2- 4 d 0.0916(6) 0.500(3) 0.747(2) 1. 0 d
O8 O2- 2 c 0.25 0.481(5) 0.986(2) 1. 0 d
O9 O2- 4 d 0.236(1) 0.495(8) 0.430(3) 0.5 0 d

loop_
_atom_type_symbol
_atom_type_oxidation_number
Te4+ 4.000
Mo6+ 5.600
O2- -2.000
